data_2010723
loop_
_publ_author_name
'Belin, Renaud'
'Tillard, Monique'
'Monconduit, Laure'

_publ_section_title
;
 Redetermination of the iron--zinc phase FeZn~13~
;
_journal_issue 3
_journal_name_full 'Acta Crystallographica Section C'
_journal_page_first 267
_journal_page_last 268
_journal_paper_doi 10.1107/S0108270199014997
_journal_volume 56
_journal_year 2000
_chemical_formula_moiety FeZn13
_chemical_formula_sum 'Fe Zn13'
_chemical_formula_weight 905.66
_chemical_name_systematic 'Iron-Zinc (1:13) alloy'
_space_group_IT_number 12
_symmetry_cell_setting monoclinic
_symmetry_space_group_name_Hall '-C 2y'
_symmetry_space_group_name_H-M 'C 1 2/m 1'
_audit_creation_method SHELXL-97
_cell_angle_alpha 90.00
_cell_angle_beta 127.23(2)
_cell_angle_gamma 90.00
_cell_formula_units_Z 2
_cell_length_a 13.394(3)
_cell_length_b 7.5980(9)
_cell_length_c 5.066(2)
_cell_measurement_reflns_used 25
_cell_measurement_temperature 293(2)
_cell_measurement_theta_max 20.59
_cell_measurement_theta_min 9.40
_cell_volume 410.5(2)
_computing_cell_refinement 'CAD-4 Software'
_computing_data_collection 'CAD-4 Software (Enraf-Nonius, 1989)'
_computing_data_reduction 'local program'
_computing_molecular_graphics 'ATOMS (Dowty, 1993)'
_computing_structure_refinement 'SHELXL97 (Sheldrick, 1997)'
_diffrn_ambient_temperature 293(2)
_diffrn_measured_fraction_theta_full .473
_diffrn_measured_fraction_theta_max .473
_diffrn_measurement_device_type 'Nonius CAD-4 diffractometer'
_diffrn_measurement_method \w-2\q
_diffrn_radiation_monochromator graphite
_diffrn_radiation_source 'fine-focus sealed tube'
_diffrn_radiation_type MoK\a
_diffrn_radiation_wavelength .71069
_diffrn_reflns_av_R_equivalents .0586
_diffrn_reflns_av_sigmaI/netI .0847
_diffrn_reflns_limit_h_max 18
_diffrn_reflns_limit_h_min -18
_diffrn_reflns_limit_k_max 10
_diffrn_reflns_limit_k_min 0
_diffrn_reflns_limit_l_max 7
_diffrn_reflns_limit_l_min -7
_diffrn_reflns_number 1091
_diffrn_reflns_theta_full 29.91
_diffrn_reflns_theta_max 29.91
_diffrn_reflns_theta_min 3.29
_diffrn_standards_decay_% 0
_diffrn_standards_interval_count 100
_diffrn_standards_number 3
_exptl_absorpt_coefficient_mu 38.817
_exptl_absorpt_correction_T_max .4621
_exptl_absorpt_correction_T_min .1184
_exptl_absorpt_correction_type numerical
_exptl_absorpt_process_details
;
(The absorption effects have been corrected using the numerical procedure
provided by SHELX76; Sheldrick, 1976)
;
_exptl_crystal_colour 'metallic grey'
_exptl_crystal_density_diffrn 7.327
_exptl_crystal_density_method 'not measured'
_exptl_crystal_description 'triangular platelet'
_exptl_crystal_F_000 832
_exptl_crystal_size_max .10
_exptl_crystal_size_mid .05
_exptl_crystal_size_min .02
_refine_diff_density_max 2.147
_refine_diff_density_min -1.499
_refine_ls_extinction_coef .0019(5)
_refine_ls_extinction_method 'SHELXL97 (Sheldrick, 1997)'
_refine_ls_goodness_of_fit_ref 1.025
_refine_ls_matrix_type full
_refine_ls_number_parameters 40
_refine_ls_number_reflns 604
_refine_ls_number_restraints 0
_refine_ls_restrained_S_all 1.025
_refine_ls_R_factor_all .0751
_refine_ls_R_factor_gt .0417
_refine_ls_shift/su_max .000
_refine_ls_shift/su_mean .000
_refine_ls_structure_factor_coef Fsqd
_refine_ls_weighting_details 'w = 1/[\s^2^(Fo^2^)+(0.0521P)^2^] where P=(Fo^2^+2Fc^2^)/3'
_refine_ls_weighting_scheme calc
_refine_ls_wR_factor_ref .1092
_reflns_number_gt 439
_reflns_number_total 604
_reflns_threshold_expression I>2\s(I)
_cod_data_source_file gs1065.cif
_cod_data_source_block I
_cod_depositor_comments
;
The following automatic conversions were performed:

'_exptl_absorpt_correction_type' value 'Numerical' changed to
'numerical' according to
/home/saulius/struct/CIF-dictionaries/cif_core.dic dictionary named
'cif_core.dic' version 2.4.1 from 2010-06-29.

Automatic conversion script
Id: cif_fix_values 1715 2011-07-08 13:25:40Z adriana 

The following automatic conversions were performed:

'_refine_ls_weighting_scheme' value 'calc w =
1/[\s^2^(Fo^2^)+(0.0521P)^2^] where P=(Fo^2^+2Fc^2^)/3' was changed
to 'calc'. New tag '_refine_ls_weighting_details' was created. The
value of the new tag was set to 'w = 1/[\s^2^(Fo^2^)+(0.0521P)^2^]
where P=(Fo^2^+2Fc^2^)/3'.

Automatic conversion script
Id: cif_fix_values 3143 2015-03-26 13:38:13Z robertas 
;
_cod_original_cell_volume 410.49(19)
_cod_original_sg_symbol_H-M 'C 2/m'
_cod_database_code 2010723
_cod_database_fobs_code 2010723

loop_
_symmetry_equiv_pos_as_xyz
'x, y, z'
'x, -y, z'
'x+1/2, y+1/2, z'
'x+1/2, -y+1/2, z'
'-x, -y, -z'
'-x, y, -z'
'-x+1/2, -y+1/2, -z'
'-x+1/2, y+1/2, -z'

loop_
_atom_site_label
_atom_site_fract_x
_atom_site_fract_y
_atom_site_fract_z
_atom_site_U_iso_or_equiv
_atom_site_adp_type
_atom_site_calc_flag
_atom_site_refinement_flags
_atom_site_occupancy
_atom_site_disorder_assembly
_atom_site_disorder_group
_atom_site_type_symbol
Zn1 .0000 .0000 .0000 .0134(5) Uani d S 1 . . Zn
Fe2 .0000 .0000 .5000 .0045(5) Uani d S 1 . . Fe
Zn3 .11406(12) .5000 .2942(3) .0109(4) Uani d S 1 . . Zn
Zn4 .22002(13) .0000 .0693(4) .0148(4) Uani d S 1 . . Zn
Zn5 .07635(9) .29477(17) .8340(3) .0172(3) Uani d . 1 . . Zn
Zn6 .17545(9) .17895(15) .5486(3) .0114(3) Uani d . 1 . . Zn

loop_
_atom_site_aniso_label
_atom_site_aniso_U_11
_atom_site_aniso_U_22
_atom_site_aniso_U_33
_atom_site_aniso_U_12
_atom_site_aniso_U_13
_atom_site_aniso_U_23
Zn1 .0125(9) .0216(12) .0057(9) .000 .0052(8) .000
Fe2 .0058(10) .0051(11) .0014(9) .000 .0015(8) .000
Zn3 .0105(7) .0086(8) .0065(6) .000 .0013(6) .000
Zn4 .0122(7) .0182(9) .0063(7) .000 .0015(6) .000
Zn5 .0149(5) .0156(6) .0171(6) -.0013(4) .0076(4) -.0092(4)
Zn6 .0114(5) .0098(5) .0129(5) -.0010(4) .0074(4) .0015(4)

loop_
_atom_type_symbol
_atom_type_description
_atom_type_scat_dispersion_real
_atom_type_scat_dispersion_imag
_atom_type_scat_source
Zn Zn .2839 1.4301 'International Tables Vol C Tables 4.2.6.8 and 6.1.1.4'
Fe Fe .3463 .8444 'International Tables Vol C Tables 4.2.6.8 and 6.1.1.4'

loop_
_geom_angle_atom_site_label_1
_geom_angle_atom_site_label_2
_geom_angle_atom_site_label_3
_geom_angle_site_symmetry_1
_geom_angle_site_symmetry_3
_geom_angle
_geom_angle_publ_flag
Fe2 Zn1 Fe2 1_554 . 180.0 no
Fe2 Zn1 Zn6 1_554 . 120.41(3) no
Fe2 Zn1 Zn6 . . 59.59(3) no
Fe2 Zn1 Zn6 1_554 5 59.59(3) no
Fe2 Zn1 Zn6 . 5 120.41(3) no
Zn6 Zn1 Zn6 . 5 180.0 no
Fe2 Zn1 Zn6 1_554 6 59.59(3) no
Fe2 Zn1 Zn6 . 6 120.41(3) no
Zn6 Zn1 Zn6 . 6 119.07(5) no
Zn6 Zn1 Zn6 5 6 60.93(5) no
Fe2 Zn1 Zn6 1_554 2 120.41(3) no
Fe2 Zn1 Zn6 . 2 59.59(3) no
Zn6 Zn1 Zn6 . 2 60.93(5) no
Zn6 Zn1 Zn6 5 2 119.07(5) no
Zn6 Zn1 Zn6 6 2 180.0 no
Fe2 Zn1 Zn4 1_554 . 58.60(4) no
Fe2 Zn1 Zn4 . . 121.40(4) no
Zn6 Zn1 Zn4 . . 70.62(4) no
Zn6 Zn1 Zn4 5 . 109.38(4) no
Zn6 Zn1 Zn4 6 . 109.38(4) no
Zn6 Zn1 Zn4 2 . 70.62(4) no
Fe2 Zn1 Zn4 1_554 5 121.40(4) no
Fe2 Zn1 Zn4 . 5 58.60(4) no
Zn6 Zn1 Zn4 . 5 109.38(4) no
Zn6 Zn1 Zn4 5 5 70.62(4) no
Zn6 Zn1 Zn4 6 5 70.62(4) no
Zn6 Zn1 Zn4 2 5 109.38(4) no
Zn4 Zn1 Zn4 . 5 180.0 no
Fe2 Zn1 Zn5 1_554 1_554 58.51(2) no
Fe2 Zn1 Zn5 . 1_554 121.49(2) no
Zn6 Zn1 Zn5 . 1_554 69.81(4) no
Zn6 Zn1 Zn5 5 1_554 110.19(4) no
Zn6 Zn1 Zn5 6 1_554 62.13(3) no
Zn6 Zn1 Zn5 2 1_554 117.87(3) no
Zn4 Zn1 Zn5 . 1_554 58.61(3) no
Zn4 Zn1 Zn5 5 1_554 121.39(3) no
Fe2 Zn1 Zn5 1_554 2_554 58.51(2) no
Fe2 Zn1 Zn5 . 2_554 121.49(2) no
Zn6 Zn1 Zn5 . 2_554 117.87(3) no
Zn6 Zn1 Zn5 5 2_554 62.13(3) no
Zn6 Zn1 Zn5 6 2_554 110.19(4) no
Zn6 Zn1 Zn5 2 2_554 69.81(4) no
Zn4 Zn1 Zn5 . 2_554 58.61(3) no
Zn4 Zn1 Zn5 5 2_554 121.39(3) no
Zn5 Zn1 Zn5 1_554 2_554 106.53(5) no
Fe2 Zn1 Zn5 1_554 5_556 121.49(2) no
Fe2 Zn1 Zn5 . 5_556 58.51(2) no
Zn6 Zn1 Zn5 . 5_556 110.19(4) no
Zn6 Zn1 Zn5 5 5_556 69.81(4) no
Zn6 Zn1 Zn5 6 5_556 117.87(3) no
Zn6 Zn1 Zn5 2 5_556 62.13(3) no
Zn4 Zn1 Zn5 . 5_556 121.39(3) no
Zn4 Zn1 Zn5 5 5_556 58.61(3) no
Zn5 Zn1 Zn5 1_554 5_556 180.0 no
Zn5 Zn1 Zn5 2_554 5_556 73.47(5) no
Fe2 Zn1 Zn5 1_554 6_556 121.49(2) no
Fe2 Zn1 Zn5 . 6_556 58.51(2) no
Zn6 Zn1 Zn5 . 6_556 62.13(3) no
Zn6 Zn1 Zn5 5 6_556 117.87(3) no
Zn6 Zn1 Zn5 6 6_556 69.81(4) no
Zn6 Zn1 Zn5 2 6_556 110.19(4) no
Zn4 Zn1 Zn5 . 6_556 121.39(3) no
Zn4 Zn1 Zn5 5 6_556 58.61(3) no
Zn5 Zn1 Zn5 1_554 6_556 73.47(5) no
Zn5 Zn1 Zn5 2_554 6_556 180.0 no
Zn5 Zn1 Zn5 5_556 6_556 106.53(5) no
Zn1 Fe2 Zn1 1_556 . 180.0 no
Zn1 Fe2 Zn4 1_556 5 115.14(5) no
Zn1 Fe2 Zn4 . 5 64.86(5) no
Zn1 Fe2 Zn4 1_556 1_556 64.86(5) no
Zn1 Fe2 Zn4 . 1_556 115.14(5) no
Zn4 Fe2 Zn4 5 1_556 180.0 no
Zn1 Fe2 Zn6 1_556 . 116.94(3) no
Zn1 Fe2 Zn6 . . 63.06(3) no
Zn4 Fe2 Zn6 5 . 117.41(4) no
Zn4 Fe2 Zn6 1_556 . 62.59(4) no
Zn1 Fe2 Zn6 1_556 5_556 63.06(3) no
Zn1 Fe2 Zn6 . 5_556 116.94(3) no
Zn4 Fe2 Zn6 5 5_556 62.59(4) no
Zn4 Fe2 Zn6 1_556 5_556 117.41(4) no
Zn6 Fe2 Zn6 . 5_556 180.0 no
Zn1 Fe2 Zn6 1_556 2 116.94(3) no
Zn1 Fe2 Zn6 . 2 63.06(3) no
Zn4 Fe2 Zn6 5 2 117.41(4) no
Zn4 Fe2 Zn6 1_556 2 62.59(4) no
Zn6 Fe2 Zn6 . 2 63.21(5) no
Zn6 Fe2 Zn6 5_556 2 116.79(5) no
Zn1 Fe2 Zn6 1_556 6_556 63.06(3) no
Zn1 Fe2 Zn6 . 6_556 116.94(3) no
Zn4 Fe2 Zn6 5 6_556 62.59(4) no
Zn4 Fe2 Zn6 1_556 6_556 117.41(4) no
Zn6 Fe2 Zn6 . 6_556 116.79(5) no
Zn6 Fe2 Zn6 5_556 6_556 63.21(5) no
Zn6 Fe2 Zn6 2 6_556 180.0 no
Zn1 Fe2 Zn5 1_556 5_556 114.24(3) no
Zn1 Fe2 Zn5 . 5_556 65.76(3) no
Zn4 Fe2 Zn5 5 5_556 62.84(3) no
Zn4 Fe2 Zn5 1_556 5_556 117.16(3) no
Zn6 Fe2 Zn5 . 5_556 119.19(4) no
Zn6 Fe2 Zn5 5_556 5_556 60.81(4) no
Zn6 Fe2 Zn5 2 5_556 65.77(4) no
Zn6 Fe2 Zn5 6_556 5_556 114.23(4) no
Zn1 Fe2 Zn5 1_556 . 65.76(3) no
Zn1 Fe2 Zn5 . . 114.24(3) no
Zn4 Fe2 Zn5 5 . 117.16(3) no
Zn4 Fe2 Zn5 1_556 . 62.84(3) no
Zn6 Fe2 Zn5 . . 60.81(4) no
Zn6 Fe2 Zn5 5_556 . 119.19(4) no
Zn6 Fe2 Zn5 2 . 114.23(4) no
Zn6 Fe2 Zn5 6_556 . 65.77(4) no
Zn5 Fe2 Zn5 5_556 . 180.0 no
Zn1 Fe2 Zn5 1_556 6_556 114.24(3) no
Zn1 Fe2 Zn5 . 6_556 65.76(3) no
Zn4 Fe2 Zn5 5 6_556 62.84(3) no
Zn4 Fe2 Zn5 1_556 6_556 117.16(3) no
Zn6 Fe2 Zn5 . 6_556 65.77(4) no
Zn6 Fe2 Zn5 5_556 6_556 114.23(4) no
Zn6 Fe2 Zn5 2 6_556 119.19(4) no
Zn6 Fe2 Zn5 6_556 6_556 60.81(4) no
Zn5 Fe2 Zn5 5_556 6_556 117.95(6) no
Zn5 Fe2 Zn5 . 6_556 62.05(6) no
Zn1 Fe2 Zn5 1_556 2 65.76(3) no
Zn1 Fe2 Zn5 . 2 114.24(3) no
Zn4 Fe2 Zn5 5 2 117.16(3) no
Zn4 Fe2 Zn5 1_556 2 62.84(3) no
Zn6 Fe2 Zn5 . 2 114.23(4) no
Zn6 Fe2 Zn5 5_556 2 65.77(4) no
Zn6 Fe2 Zn5 2 2 60.81(4) no
Zn6 Fe2 Zn5 6_556 2 119.19(4) no
Zn5 Fe2 Zn5 5_556 2 62.05(6) no
Zn5 Fe2 Zn5 . 2 117.95(6) no
Zn5 Fe2 Zn5 6_556 2 180.0 no
Zn4 Zn3 Zn5 7_556 1_554 132.58(5) no
Zn4 Zn3 Zn5 7_556 2_564 132.58(5) no
Zn5 Zn3 Zn5 1_554 2_564 74.11(8) no
Zn4 Zn3 Zn6 7_556 2_565 67.21(4) no
Zn5 Zn3 Zn6 1_554 2_565 145.89(7) no
Zn5 Zn3 Zn6 2_564 2_565 73.57(5) no
Zn4 Zn3 Zn6 7_556 . 67.21(4) no
Zn5 Zn3 Zn6 1_554 . 73.57(5) no
Zn5 Zn3 Zn6 2_564 . 145.89(7) no
Zn6 Zn3 Zn6 2_565 . 134.32(7) no
Zn4 Zn3 Zn3 7_556 5_565 158.21(10) no
Zn5 Zn3 Zn3 1_554 5_565 61.90(5) no
Zn5 Zn3 Zn3 2_564 5_565 61.90(5) no
Zn6 Zn3 Zn3 2_565 5_565 110.51(4) no
Zn6 Zn3 Zn3 . 5_565 110.51(4) no
Zn4 Zn3 Zn5 7_556 6_556 105.85(6) no
Zn5 Zn3 Zn5 1_554 6_556 78.18(6) no
Zn5 Zn3 Zn5 2_564 6_556 119.22(6) no
Zn6 Zn3 Zn5 2_565 6_556 128.06(6) no
Zn6 Zn3 Zn5 . 6_556 63.68(4) no
Zn3 Zn3 Zn5 5_565 6_556 57.32(5) no
Zn4 Zn3 Zn5 7_556 5_566 105.85(6) no
Zn5 Zn3 Zn5 1_554 5_566 119.22(6) no
Zn5 Zn3 Zn5 2_564 5_566 78.18(6) no
Zn6 Zn3 Zn5 2_565 5_566 63.68(4) no
Zn6 Zn3 Zn5 . 5_566 128.06(6) no
Zn3 Zn3 Zn5 5_565 5_566 57.32(5) no
Zn5 Zn3 Zn5 6_556 5_566 70.20(6) no
Zn4 Zn3 Zn6 7_556 8_556 71.61(5) no
Zn5 Zn3 Zn6 1_554 8_556 99.46(6) no
Zn5 Zn3 Zn6 2_564 8_556 64.81(5) no
Zn6 Zn3 Zn6 2_565 8_556 56.42(4) no
Zn6 Zn3 Zn6 . 8_556 110.44(5) no
Zn3 Zn3 Zn6 5_565 8_556 126.49(7) no
Zn5 Zn3 Zn6 6_556 8_556 174.03(5) no
Zn5 Zn3 Zn6 5_566 8_556 115.57(4) no
Zn4 Zn3 Zn6 7_556 7_556 71.61(5) no
Zn5 Zn3 Zn6 1_554 7_556 64.81(5) no
Zn5 Zn3 Zn6 2_564 7_556 99.46(6) no
Zn6 Zn3 Zn6 2_565 7_556 110.44(5) no
Zn6 Zn3 Zn6 . 7_556 56.42(4) no
Zn3 Zn3 Zn6 5_565 7_556 126.49(7) no
Zn5 Zn3 Zn6 6_556 7_556 115.57(4) no
Zn5 Zn3 Zn6 5_566 7_556 174.03(5) no
Zn6 Zn3 Zn6 8_556 7_556 58.62(5) no
Zn3 Zn4 Fe2 7_556 1_554 158.40(8) no
Zn3 Zn4 Zn6 7_556 2_554 137.42(6) no
Fe2 Zn4 Zn6 1_554 2_554 58.75(4) no
Zn3 Zn4 Zn6 7_556 1_554 137.42(6) no
Fe2 Zn4 Zn6 1_554 1_554 58.75(4) no
Zn6 Zn4 Zn6 2_554 1_554 60.63(7) no
Zn3 Zn4 Zn5 7_556 2_554 113.23(5) no
Fe2 Zn4 Zn5 1_554 2_554 58.97(4) no
Zn6 Zn4 Zn5 2_554 2_554 58.34(4) no
Zn6 Zn4 Zn5 1_554 2_554 107.95(6) no
Zn3 Zn4 Zn5 7_556 1_554 113.23(5) no
Fe2 Zn4 Zn5 1_554 1_554 58.97(4) no
Zn6 Zn4 Zn5 2_554 1_554 107.95(6) no
Zn6 Zn4 Zn5 1_554 1_554 58.34(4) no
Zn5 Zn4 Zn5 2_554 1_554 111.24(7) no
Zn3 Zn4 Zn1 7_556 . 101.86(7) no
Fe2 Zn4 Zn1 1_554 . 56.53(4) no
Zn6 Zn4 Zn1 2_554 . 106.83(5) no
Zn6 Zn4 Zn1 1_554 . 106.83(5) no
Zn5 Zn4 Zn1 2_554 . 61.54(4) no
Zn5 Zn4 Zn1 1_554 . 61.54(4) no
Zn3 Zn4 Zn6 7_556 7_556 57.46(3) no
Fe2 Zn4 Zn6 1_554 7_556 120.56(4) no
Zn6 Zn4 Zn6 2_554 7_556 144.21(6) no
Zn6 Zn4 Zn6 1_554 7_556 87.73(4) no
Zn5 Zn4 Zn6 2_554 7_556 156.47(7) no
Zn5 Zn4 Zn6 1_554 7_556 61.69(4) no
Zn1 Zn4 Zn6 . 7_556 97.63(4) no
Zn3 Zn4 Zn6 7_556 8_546 57.46(4) no
Fe2 Zn4 Zn6 1_554 8_546 120.56(4) no
Zn6 Zn4 Zn6 2_554 8_546 87.73(4) no
Zn6 Zn4 Zn6 1_554 8_546 144.21(6) no
Zn5 Zn4 Zn6 2_554 8_546 61.69(4) no
Zn5 Zn4 Zn6 1_554 8_546 156.47(7) no
Zn1 Zn4 Zn6 . 8_546 97.63(4) no
Zn6 Zn4 Zn6 7_556 8_546 114.86(7) no
Zn3 Zn4 Zn5 7_556 7_556 77.25(5) no
Fe2 Zn4 Zn5 1_554 7_556 120.36(5) no
Zn6 Zn4 Zn5 2_554 7_556 93.74(6) no
Zn6 Zn4 Zn5 1_554 7_556 61.64(4) no
Zn5 Zn4 Zn5 2_554 7_556 149.12(6) no
Zn5 Zn4 Zn5 1_554 7_556 88.57(4) no
Zn1 Zn4 Zn5 . 7_556 147.50(3) no
Zn6 Zn4 Zn5 7_556 7_556 53.97(4) no
Zn6 Zn4 Zn5 8_546 7_556 108.28(5) no
Zn3 Zn4 Zn5 7_556 8_546 77.25(5) no
Fe2 Zn4 Zn5 1_554 8_546 120.36(5) no
Zn6 Zn4 Zn5 2_554 8_546 61.64(4) no
Zn6 Zn4 Zn5 1_554 8_546 93.74(6) no
Zn5 Zn4 Zn5 2_554 8_546 88.57(4) no
Zn5 Zn4 Zn5 1_554 8_546 149.12(6) no
Zn1 Zn4 Zn5 . 8_546 147.50(3) no
Zn6 Zn4 Zn5 7_556 8_546 108.28(5) no
Zn6 Zn4 Zn5 8_546 8_546 53.97(4) no
Zn5 Zn4 Zn5 7_556 8_546 64.70(6) no
Zn3 Zn4 Zn6 7_556 . 57.09(5) no
Fe2 Zn4 Zn6 1_554 . 103.91(6) no
Zn6 Zn4 Zn6 2_554 . 160.52(7) no
Zn6 Zn4 Zn6 1_554 . 120.37(5) no
Zn5 Zn4 Zn6 2_554 . 106.32(6) no
Zn5 Zn4 Zn6 1_554 . 64.29(5) no
Zn1 Zn4 Zn6 . . 53.69(4) no
Zn6 Zn4 Zn6 7_556 . 50.14(4) no
Zn6 Zn4 Zn6 8_546 . 95.11(5) no
Zn5 Zn4 Zn6 7_556 . 103.58(4) no
Zn5 Zn4 Zn6 8_546 . 134.29(6) no
Zn3 Zn5 Fe2 1_556 . 152.40(6) no
Zn3 Zn5 Zn6 1_556 . 143.77(6) no
Fe2 Zn5 Zn6 . . 59.24(4) no
Zn3 Zn5 Zn5 1_556 6_556 135.85(5) no
Fe2 Zn5 Zn5 . 6_556 58.97(3) no
Zn6 Zn5 Zn5 . 6_556 64.07(6) no
Zn3 Zn5 Zn3 1_556 5_566 60.78(6) no
Fe2 Zn5 Zn3 . 5_566 113.25(5) no
Zn6 Zn5 Zn3 . 5_566 140.66(6) no
Zn5 Zn5 Zn3 6_556 5_566 79.05(5) no
Zn3 Zn5 Zn4 1_556 1_556 113.67(6) no
Fe2 Zn5 Zn4 . 1_556 58.19(4) no
Zn6 Zn5 Zn4 . 1_556 60.45(5) no
Zn5 Zn5 Zn4 6_556 1_556 110.45(5) no
Zn3 Zn5 Zn4 5_566 1_556 153.37(7) no
Zn3 Zn5 Zn1 1_556 1_556 96.85(5) no
Fe2 Zn5 Zn1 . 1_556 55.73(3) no
Zn6 Zn5 Zn1 . 1_556 107.15(5) no
Zn5 Zn5 Zn1 6_556 1_556 103.89(4) no
Zn3 Zn5 Zn1 5_566 1_556 94.04(4) no
Zn4 Zn5 Zn1 1_556 1_556 59.85(4) no
Zn3 Zn5 Zn6 1_556 6_556 107.87(6) no
Fe2 Zn5 Zn6 . 6_556 56.79(3) no
Zn6 Zn5 Zn6 . 6_556 107.92(5) no
Zn5 Zn5 Zn6 6_556 6_556 56.96(5) no
Zn3 Zn5 Zn6 5_566 6_556 57.04(4) no
Zn4 Zn5 Zn6 1_556 6_556 106.20(6) no
Zn1 Zn5 Zn6 1_556 6_556 56.98(4) no
Zn3 Zn5 Zn6 1_556 7_557 60.78(5) no
Fe2 Zn5 Zn6 . 7_557 120.33(5) no
Zn6 Zn5 Zn6 . 7_557 89.16(5) no
Zn5 Zn5 Zn6 6_556 7_557 149.82(7) no
Zn3 Zn5 Zn6 5_566 7_557 121.37(6) no
Zn4 Zn5 Zn6 1_556 7_557 62.24(4) no
Zn1 Zn5 Zn6 1_556 7_557 96.94(5) no
Zn6 Zn5 Zn6 6_556 7_557 151.70(6) no
Zn3 Zn5 Zn4 1_556 7_556 82.72(5) no
Fe2 Zn5 Zn4 . 7_556 121.82(5) no
Zn6 Zn5 Zn4 . 7_556 62.63(4) no
Zn5 Zn5 Zn4 6_556 7_556 97.66(6) no
Zn3 Zn5 Zn4 5_566 7_556 112.43(5) no
Zn4 Zn5 Zn4 1_556 7_556 91.43(4) no
Zn1 Zn5 Zn4 1_556 7_556 148.63(5) no
Zn6 Zn5 Zn4 6_556 7_556 152.69(6) no
Zn6 Zn5 Zn4 7_557 7_556 55.41(4) no
Zn3 Zn5 Zn5 1_556 2_565 52.94(4) no
Fe2 Zn5 Zn5 . 2_565 148.97(3) no
Zn6 Zn5 Zn5 . 2_565 109.50(4) no
Zn5 Zn5 Zn5 6_556 2_565 90.0 no
Zn3 Zn5 Zn5 5_566 2_565 54.90(3) no
Zn4 Zn5 Zn5 1_556 2_565 145.62(4) no
Zn1 Zn5 Zn5 1_556 2_565 143.26(2) no
Zn6 Zn5 Zn5 6_556 2_565 108.13(4) no
Zn6 Zn5 Zn5 7_557 2_565 86.02(3) no
Zn4 Zn5 Zn5 7_556 2_565 57.65(3) no
Zn3 Zn5 Zn6 1_556 1_556 54.08(4) no
Fe2 Zn5 Zn6 . 1_556 103.50(5) no
Zn6 Zn5 Zn6 . 1_556 122.53(6) no
Zn5 Zn5 Zn6 6_556 1_556 156.88(5) no
Zn3 Zn5 Zn6 5_566 1_556 96.75(5) no
Zn4 Zn5 Zn6 1_556 1_556 64.46(5) no
Zn1 Zn5 Zn6 1_556 1_556 53.41(3) no
Zn6 Zn5 Zn6 6_556 1_556 101.55(5) no
Zn6 Zn5 Zn6 7_557 1_556 50.30(4) no
Zn4 Zn5 Zn6 7_556 1_556 104.87(5) no
Zn5 Zn5 Zn6 2_565 1_556 106.30(3) no
Zn6 Zn6 Fe2 7_556 . 165.36(8) no
Zn6 Zn6 Zn5 7_556 . 132.33(8) no
Fe2 Zn6 Zn5 . . 59.95(4) no
Zn6 Zn6 Zn3 7_556 . 64.36(6) no
Fe2 Zn6 Zn3 . . 116.11(5) no
Zn5 Zn6 Zn3 . . 81.28(6) no
Zn6 Zn6 Zn1 7_556 . 108.06(7) no
Fe2 Zn6 Zn1 . . 57.35(3) no
Zn5 Zn6 Zn1 . . 108.75(5) no
Zn3 Zn6 Zn1 . . 98.24(5) no
Zn6 Zn6 Zn4 7_556 1_556 131.53(7) no
Fe2 Zn6 Zn4 . 1_556 58.66(4) no
Zn5 Zn6 Zn4 . 1_556 61.20(5) no
Zn3 Zn6 Zn4 . 1_556 139.60(6) no
Zn1 Zn6 Zn4 . 1_556 107.16(5) no
Zn6 Zn6 Zn6 7_556 2 114.88(5) no
Fe2 Zn6 Zn6 . 2 58.39(3) no
Zn5 Zn6 Zn6 . 2 109.50(4) no
Zn3 Zn6 Zn6 . 2 157.16(4) no
Zn1 Zn6 Zn6 . 2 59.54(3) no
Zn4 Zn6 Zn6 1_556 2 59.69(3) no
Zn6 Zn6 Zn3 7_556 7_556 59.22(4) no
Fe2 Zn6 Zn3 . 7_556 118.33(5) no
Zn5 Zn6 Zn3 . 7_556 140.06(6) no
Zn3 Zn6 Zn3 . 7_556 123.58(4) no
Zn1 Zn6 Zn3 . 7_556 98.62(5) no
Zn4 Zn6 Zn3 1_556 7_556 83.51(5) no
Zn6 Zn6 Zn3 2 7_556 60.69(3) no
Zn6 Zn6 Zn5 7_556 6_556 118.78(7) no
Fe2 Zn6 Zn5 . 6_556 57.44(3) no
Zn5 Zn6 Zn5 . 6_556 58.97(5) no
Zn3 Zn6 Zn5 . 6_556 59.28(4) no
Zn1 Zn6 Zn5 . 6_556 60.89(4) no
Zn4 Zn6 Zn5 1_556 6_556 107.10(5) no
Zn6 Zn6 Zn5 2 6_556 108.13(4) no
Zn3 Zn6 Zn5 7_556 6_556 158.70(6) no
Zn6 Zn6 Zn5 7_556 7_557 70.02(6) no
Fe2 Zn6 Zn5 . 7_557 121.57(5) no
Zn5 Zn6 Zn5 . 7_557 90.84(5) no
Zn3 Zn6 Zn5 . 7_557 106.22(5) no
Zn1 Zn6 Zn5 . 7_557 150.77(5) no
Zn4 Zn6 Zn5 1_556 7_557 62.95(5) no
Zn6 Zn6 Zn5 2 7_557 93.98(3) no
Zn3 Zn6 Zn5 7_556 7_557 54.41(4) no
Zn5 Zn6 Zn5 6_556 7_557 146.86(6) no
Zn6 Zn6 Zn4 7_556 7_556 69.89(6) no
Fe2 Zn6 Zn4 . 7_556 123.30(5) no
Zn5 Zn6 Zn4 . 7_556 63.40(5) no
Zn3 Zn6 Zn4 . 7_556 55.32(5) no
Zn1 Zn6 Zn4 . 7_556 152.42(5) no
Zn4 Zn6 Zn4 1_556 7_556 92.27(4) no
Zn6 Zn6 Zn4 2 7_556 147.43(3) no
Zn3 Zn6 Zn4 7_556 7_556 102.97(5) no
Zn5 Zn6 Zn4 6_556 7_556 95.16(6) no
Zn5 Zn6 Zn4 7_557 7_556 56.06(4) no
Zn6 Zn6 Zn5 7_556 1_554 59.68(5) no
Fe2 Zn6 Zn5 . 1_554 108.13(5) no
Zn5 Zn6 Zn5 . 1_554 122.53(6) no
Zn3 Zn6 Zn5 . 1_554 52.35(4) no
Zn1 Zn6 Zn5 . 1_554 56.79(4) no
Zn4 Zn6 Zn5 1_556 1_554 163.86(5) no
Zn6 Zn6 Zn5 2 1_554 106.30(3) no
Zn3 Zn6 Zn5 7_556 1_554 96.64(5) no
Zn5 Zn6 Zn5 6_556 1_554 67.98(5) no
Zn5 Zn6 Zn5 7_557 1_554 129.70(4) no
Zn4 Zn6 Zn5 7_556 1_554 103.37(5) no

loop_
_geom_bond_atom_site_label_1
_geom_bond_atom_site_label_2
_geom_bond_site_symmetry_2
_geom_bond_distance
_geom_bond_publ_flag
Zn1 Fe2 1_554 2.5330(10) no
Zn1 Fe2 . 2.5330(10) yes
Zn1 Zn6 . 2.6819(14) yes
Zn1 Zn6 5 2.6819(14) no
Zn1 Zn6 6 2.6819(14) no
Zn1 Zn6 2 2.6819(14) no
Zn1 Zn4 . 2.7488(17) yes
Zn1 Zn4 5 2.7488(17) no
Zn1 Zn5 1_554 2.7946(14) yes
Zn1 Zn5 2_554 2.7946(14) no
Zn1 Zn5 5_556 2.7946(14) no
Zn1 Zn5 6_556 2.7946(14) no
Fe2 Zn1 . 2.5330(10) no
Fe2 Zn1 1_556 2.5330(10) no
Fe2 Zn4 5 2.5919(17) yes
Fe2 Zn4 1_556 2.5919(17) no
Fe2 Zn6 . 2.5945(11) yes
Fe2 Zn6 5_556 2.5945(11) no
Fe2 Zn6 2 2.5945(11) no
Fe2 Zn6 6_556 2.5945(11) no
Fe2 Zn5 5_556 2.6136(12) no
Fe2 Zn5 . 2.6136(12) yes
Fe2 Zn5 6_556 2.6136(12) no
Fe2 Zn5 2 2.6136(12) no
Zn3 Zn4 7_556 2.582(2) yes
Zn3 Zn5 1_554 2.5878(17) yes
Zn3 Zn5 2_564 2.5878(17) no
Zn3 Zn6 2_565 2.6468(13) no
Zn3 Zn6 . 2.6468(13) yes
Zn3 Zn3 5_565 2.683(3) yes
Zn3 Zn5 6_556 2.7119(16) yes
Zn3 Zn5 5_566 2.7119(16) no
Zn3 Zn6 8_556 2.7775(16) yes
Zn3 Zn6 7_556 2.7775(16) no
Zn4 Zn3 7_556 2.582(2) no
Zn4 Fe2 1_554 2.5919(17) no
Zn4 Zn6 2_554 2.6939(19) no
Zn4 Zn6 1_554 2.6939(19) yes
Zn4 Zn5 2_554 2.7137(15) no
Zn4 Zn5 1_554 2.7137(15) yes
Zn4 Zn6 7_556 2.8945(14) yes
Zn4 Zn6 8_546 2.8945(14) no
Zn4 Zn5 7_556 2.9143(18) yes
Zn4 Zn5 8_546 2.9143(18) no
Zn4 Zn6 . 3.139(2) yes
Zn5 Zn3 1_556 2.5878(17) no
Zn5 Zn6 . 2.6358(17) yes
Zn5 Zn5 6_556 2.694(3) yes
Zn5 Zn3 5_566 2.7119(16) no
Zn5 Zn4 1_556 2.7137(15) no
Zn5 Zn1 1_556 2.7946(14) no
Zn5 Zn6 6_556 2.8277(17) yes
Zn5 Zn6 7_557 2.8797(18) yes
Zn5 Zn4 7_556 2.9143(18) no
Zn5 Zn5 2_565 3.119(3) yes
Zn5 Zn6 1_556 3.135(2) yes
Zn6 Zn6 7_556 2.567(2) yes
Zn6 Zn4 1_556 2.6939(19) no
Zn6 Zn6 2 2.719(2) yes
Zn6 Zn3 7_556 2.7775(16) no
Zn6 Zn5 6_556 2.8277(17) no
Zn6 Zn5 7_557 2.8797(18) no
Zn6 Zn4 7_556 2.8945(14) no
Zn6 Zn5 1_554 3.135(2) no
